data_7214658
loop_
_publ_author_name
'Grobelny, Pawel'
'Mukherjee, Arijit'
'Desiraju, Gautam R.'

_publ_section_title
;
 Polymorphs and hydrates of Etoricoxib, a selective COX-2 inhibitor
;
_journal_issue 18
_journal_name_full CrystEngComm
_journal_page_first 5785
_journal_paper_doi 10.1039/c2ce06604a
_journal_volume 14
_journal_year 2012
_chemical_formula_sum 'C18 H15 Cl N2 O2.69 S'
_chemical_formula_weight 370.83
_chemical_name_systematic
;
?
;
_space_group_IT_number 14
_symmetry_cell_setting monoclinic
_symmetry_space_group_name_Hall '-P 2ybc'
_symmetry_space_group_name_H-M 'P 1 21/c 1'
_atom_sites_solution_hydrogens geom
_atom_sites_solution_primary direct
_atom_sites_solution_secondary difmap
_audit_creation_method SHELXL-97
_cell_angle_alpha 90.00
_cell_angle_beta 93.496(7)
_cell_angle_gamma 90.00
_cell_formula_units_Z 4
_cell_length_a 10.889(2)
_cell_length_b 12.359(3)
_cell_length_c 12.803(3)
_cell_measurement_reflns_used 14184
_cell_measurement_temperature 150(2)
_cell_measurement_theta_max 27.6
_cell_measurement_theta_min 3.0
_cell_volume 1719.8(7)
_computing_cell_refinement
;
CrystalClear-SM Expert 2.0 rc14 (Rigaku, 2009)
;
_computing_data_collection
;
CrystalClear-SM Expert 2.0 rc14 (Rigaku, 2009)
;
_computing_data_reduction
;
CrystalClear-SM Expert 2.0 rc14 (Rigaku, 2009)
;
_computing_structure_refinement 'SHELXL-97 (Sheldrick, 2008)'
_computing_structure_solution 'SHELXL-97 (Sheldrick, 2008)'
_diffrn_ambient_temperature 150(2)
_diffrn_detector_area_resol_mean 13.6612
_diffrn_measured_fraction_theta_full 0.999
_diffrn_measured_fraction_theta_max 0.999
_diffrn_measurement_device
;
XtaLABmini: Fixed Chi 2 circle
;
_diffrn_measurement_device_type
;
Rigaku Mercury375R (2x2 bin mode)
;
_diffrn_radiation_monochromator graphite
_diffrn_radiation_source 'fine-focus sealed tube'
_diffrn_radiation_type MoK\a
_diffrn_radiation_wavelength 0.71073
_diffrn_reflns_av_R_equivalents 0.0525
_diffrn_reflns_av_sigmaI/netI 0.0412
_diffrn_reflns_limit_h_max 14
_diffrn_reflns_limit_h_min -14
_diffrn_reflns_limit_k_max 16
_diffrn_reflns_limit_k_min -16
_diffrn_reflns_limit_l_max 16
_diffrn_reflns_limit_l_min -16
_diffrn_reflns_number 17788
_diffrn_reflns_theta_full 27.48
_diffrn_reflns_theta_max 27.48
_diffrn_reflns_theta_min 3.02
_exptl_absorpt_coefficient_mu 0.362
_exptl_absorpt_correction_T_max 1.000
_exptl_absorpt_correction_T_min 0.812
_exptl_absorpt_correction_type multi-scan
_exptl_absorpt_process_details 'Jacobson, R. (1998) Private communication'
_exptl_crystal_colour Colorless
_exptl_crystal_density_diffrn 1.432
_exptl_crystal_density_method 'not measured'
_exptl_crystal_description block
_exptl_crystal_F_000 766.4
_exptl_crystal_size_max 0.50
_exptl_crystal_size_mid 0.30
_exptl_crystal_size_min 0.05
_refine_diff_density_max 0.474
_refine_diff_density_min -0.381
_refine_diff_density_rms 0.064
_refine_ls_extinction_method none
_refine_ls_goodness_of_fit_ref 1.057
_refine_ls_hydrogen_treatment mixed
_refine_ls_matrix_type full
_refine_ls_number_parameters 249
_refine_ls_number_reflns 3938
_refine_ls_number_restraints 0
_refine_ls_restrained_S_all 1.057
_refine_ls_R_factor_all 0.0649
_refine_ls_R_factor_gt 0.0470
_refine_ls_shift/su_max 0.001
_refine_ls_shift/su_mean 0.000
_refine_ls_structure_factor_coef Fsqd
_refine_ls_weighting_details 'calc w=1/[\s^2^(Fo^2^)+(0.0495P)^2^+1.0116P] where P=(Fo^2^+2Fc^2^)/3'
_refine_ls_weighting_scheme calc
_refine_ls_wR_factor_gt 0.1076
_refine_ls_wR_factor_ref 0.1155
_reflns_number_gt 3066
_reflns_number_total 3938
_reflns_threshold_expression >2\s(I)
_cod_data_source_file c2ce06604a.txt
_cod_data_source_block hemihydrate_II
_cod_depositor_comments
;
The following automatic conversions were performed:

'_symmetry_cell_setting' value 'Monoclinic' changed to 'monoclinic'
according to
/usr/data/users/saulius/automatic-downloads/retrospective/RSC/lib/dictionaries/cif_core.dic
dictionary named 'cif_core.dic' version 2.4.2 from
2011-04-26.

'_exptl_absorpt_correction_type' value 'Multi-scan'
changed to 'multi-scan' according to
/usr/data/users/saulius/automatic-downloads/retrospective/RSC/lib/dictionaries/cif_core.dic
dictionary named 'cif_core.dic' version 2.4.2 from 2011-04-26.

Automatic conversion script
Id: cif_fix_values 2281 2013-09-26 08:29:07Z andrius 
;
_cod_original_cell_volume 1719.7(6)
_cod_original_sg_symbol_H-M 'P 21/c'
_cod_database_code 7214658

loop_
_symmetry_equiv_pos_as_xyz
'x, y, z'
'-x, y+1/2, -z+1/2'
'-x, -y, -z'
'x, -y-1/2, z-1/2'

loop_
_atom_site_label
_atom_site_type_symbol
_atom_site_fract_x
_atom_site_fract_y
_atom_site_fract_z
_atom_site_U_iso_or_equiv
_atom_site_adp_type
_atom_site_occupancy
_atom_site_symmetry_multiplicity
_atom_site_calc_flag
_atom_site_refinement_flags
C1 C 0.7451(2) 0.42266(17) 0.09560(15) 0.0215(4) Uani 1 1 d .
C2 C 0.8293(2) 0.36464(18) 0.15859(17) 0.0254(5) Uani 1 1 d .
H2 H 0.8960 0.3312 0.1299 0.030 Uiso 1 1 calc R
C3 C 0.8131(2) 0.35694(19) 0.26504(17) 0.0258(5) Uani 1 1 d .
H3 H 0.8692 0.3179 0.3078 0.031 Uiso 1 1 calc R
C4 C 0.71369(19) 0.40714(17) 0.30840(15) 0.0204(4) Uani 1 1 d .
C5 C 0.63025(19) 0.46531(17) 0.24337(16) 0.0224(4) Uani 1 1 d .
H5 H 0.5640 0.4996 0.2718 0.027 Uiso 1 1 calc R
C6 C 0.6448(2) 0.47268(17) 0.13689(17) 0.0237(5) Uani 1 1 d .
H6 H 0.5881 0.5106 0.0937 0.028 Uiso 1 1 calc R
C7 C 0.70156(18) 0.40021(17) 0.42385(15) 0.0205(4) Uani 1 1 d .
C8 C 0.8016(2) 0.43277(19) 0.48867(17) 0.0240(5) Uani 1 1 d .
C9 C 0.79146(19) 0.43288(18) 0.59573(17) 0.0236(5) Uani 1 1 d .
C10 C 0.6828(2) 0.40182(19) 0.63638(17) 0.0258(5) Uani 1 1 d .
C11 C 0.59455(19) 0.36548(16) 0.47045(16) 0.0201(4) Uani 1 1 d .
C12 C 0.48290(19) 0.32354(17) 0.41132(16) 0.0212(4) Uani 1 1 d .
C13 C 0.3696(2) 0.33567(19) 0.45292(18) 0.0265(5) Uani 1 1 d .
C14 C 0.2662(2) 0.24943(19) 0.3149(2) 0.0332(6) Uani 1 1 d .
C15 C 0.3745(2) 0.23566(19) 0.2667(2) 0.0328(6) Uani 1 1 d .
C16 C 0.4840(2) 0.27034(17) 0.31533(18) 0.0263(5) Uani 1 1 d .
C17 C 0.1465(3) 0.2069(2) 0.2673(2) 0.0491(7) Uani 1 1 d .
H17A H 0.0832 0.2601 0.2742 0.074 Uiso 1 1 calc R
H17B H 0.1250 0.1417 0.3026 0.074 Uiso 1 1 calc R
H17C H 0.1547 0.1917 0.1945 0.074 Uiso 1 1 calc R
C18 C 0.8188(3) 0.5680(2) -0.0549(2) 0.0451(7) Uani 1 1 d .
H18A H 0.7583 0.6177 -0.0319 0.068 Uiso 1 1 calc R
H18B H 0.8321 0.5812 -0.1272 0.068 Uiso 1 1 calc R
H18C H 0.8947 0.5779 -0.0137 0.068 Uiso 1 1 calc R
N1 N 0.58691(17) 0.36806(15) 0.57556(14) 0.0248(4) Uani 1 1 d .
N2 N 0.26334(17) 0.29920(17) 0.40827(17) 0.0327(5) Uani 1 1 d .
O1 O 0.86381(18) 0.36318(15) -0.06488(13) 0.0429(5) Uani 1 1 d .
O2 O 0.65034(18) 0.42398(18) -0.09630(13) 0.0494(5) Uani 1 1 d .
O3 O 0.0443(2) 0.3011(2) 0.5110(2) 0.0468(11) Uani 0.694(7) 1 d P
S1 S 0.76650(5) 0.43486(4) -0.03987(4) 0.02535(15) Uani 1 1 d .
Cl1 Cl 0.91357(5) 0.47422(5) 0.67962(4) 0.03461(17) Uani 1 1 d .
H8 H 0.878(2) 0.458(2) 0.458(2) 0.034(7) Uiso 1 1 d .
H10 H 0.672(2) 0.401(2) 0.712(2) 0.033(7) Uiso 1 1 d .
H13 H 0.365(2) 0.3715(19) 0.5165(19) 0.026(6) Uiso 1 1 d .
H15 H 0.373(2) 0.199(2) 0.202(2) 0.039(7) Uiso 1 1 d .
H16 H 0.559(2) 0.255(2) 0.285(2) 0.034(7) Uiso 1 1 d .

loop_
_atom_site_aniso_label
_atom_site_aniso_U_11
_atom_site_aniso_U_22
_atom_site_aniso_U_33
_atom_site_aniso_U_23
_atom_site_aniso_U_13
_atom_site_aniso_U_12
C1 0.0263(11) 0.0238(11) 0.0144(9) -0.0003(8) 0.0016(8) -0.0026(9)
C2 0.0244(11) 0.0303(12) 0.0221(11) -0.0003(9) 0.0071(9) 0.0035(9)
C3 0.0214(11) 0.0344(12) 0.0216(11) 0.0049(9) 0.0017(9) 0.0066(9)
C4 0.0203(10) 0.0250(11) 0.0159(10) 0.0007(8) 0.0022(8) -0.0014(8)
C5 0.0192(10) 0.0265(11) 0.0216(10) -0.0003(8) 0.0018(8) 0.0022(8)
C6 0.0240(11) 0.0265(11) 0.0202(10) 0.0031(9) -0.0021(9) 0.0014(9)
C7 0.0202(10) 0.0246(10) 0.0168(10) 0.0020(8) 0.0012(8) 0.0034(8)
C8 0.0191(11) 0.0323(12) 0.0206(10) 0.0041(9) 0.0017(9) 0.0009(9)
C9 0.0200(11) 0.0306(11) 0.0197(10) 0.0017(9) -0.0029(8) 0.0019(9)
C10 0.0279(12) 0.0335(12) 0.0157(10) 0.0021(9) 0.0000(9) 0.0008(10)
C11 0.0216(11) 0.0212(10) 0.0178(10) 0.0018(8) 0.0024(8) 0.0021(8)
C12 0.0220(11) 0.0199(10) 0.0216(10) 0.0041(8) -0.0012(9) -0.0006(8)
C13 0.0246(12) 0.0299(12) 0.0251(11) 0.0024(9) 0.0007(9) -0.0012(9)
C14 0.0343(14) 0.0265(12) 0.0368(13) 0.0094(10) -0.0150(11) -0.0085(10)
C15 0.0452(15) 0.0251(12) 0.0270(12) -0.0018(10) -0.0057(11) -0.0077(11)
C16 0.0327(13) 0.0203(11) 0.0261(11) -0.0002(9) 0.0026(10) -0.0011(9)
C17 0.0396(16) 0.0493(17) 0.0557(18) 0.0074(14) -0.0195(14) -0.0155(13)
C18 0.081(2) 0.0278(13) 0.0287(13) 0.0011(10) 0.0163(14) -0.0080(14)
N1 0.0235(10) 0.0316(10) 0.0195(9) 0.0019(7) 0.0028(7) -0.0027(8)
N2 0.0218(10) 0.0345(11) 0.0412(12) 0.0101(9) -0.0030(9) -0.0038(8)
O1 0.0638(13) 0.0418(11) 0.0249(9) 0.0019(8) 0.0173(9) 0.0152(9)
O2 0.0445(11) 0.0822(15) 0.0208(9) -0.0018(9) -0.0043(8) -0.0114(10)
O3 0.0392(17) 0.058(2) 0.0434(18) -0.0055(13) 0.0069(13) 0.0088(13)
S1 0.0364(3) 0.0262(3) 0.0137(2) -0.0011(2) 0.0033(2) -0.0025(2)
Cl1 0.0250(3) 0.0552(4) 0.0226(3) 0.0013(3) -0.0066(2) -0.0032(3)

loop_
_atom_type_symbol
_atom_type_description
_atom_type_scat_dispersion_real
_atom_type_scat_dispersion_imag
_atom_type_scat_source
C C 0.0033 0.0016 'International Tables Vol C Tables 4.2.6.8 and 6.1.1.4'
H H 0.0000 0.0000 'International Tables Vol C Tables 4.2.6.8 and 6.1.1.4'
N N 0.0061 0.0033 'International Tables Vol C Tables 4.2.6.8 and 6.1.1.4'
O O 0.0106 0.0060 'International Tables Vol C Tables 4.2.6.8 and 6.1.1.4'
S S 0.1246 0.1234 'International Tables Vol C Tables 4.2.6.8 and 6.1.1.4'
Cl Cl 0.1484 0.1585 'International Tables Vol C Tables 4.2.6.8 and 6.1.1.4'

loop_
_geom_angle_atom_site_label_1
_geom_angle_atom_site_label_2
_geom_angle_atom_site_label_3
_geom_angle
C2 C1 C6 121.19(19)
C2 C1 S1 119.55(16)
C6 C1 S1 119.26(16)
C1 C2 C3 119.2(2)
C1 C2 H2 120.4
C3 C2 H2 120.4
C2 C3 C4 120.6(2)
C2 C3 H3 119.7
C4 C3 H3 119.7
C3 C4 C5 119.08(19)
C3 C4 C7 119.11(19)
C5 C4 C7 121.78(18)
C6 C5 C4 120.82(19)
C6 C5 H5 119.6
C4 C5 H5 119.6
C5 C6 C1 119.1(2)
C5 C6 H6 120.5
C1 C6 H6 120.5
C8 C7 C11 118.32(18)
C8 C7 C4 117.48(18)
C11 C7 C4 124.18(19)
C9 C8 C7 119.1(2)
C9 C8 H8 120.8(15)
C7 C8 H8 120.1(15)
C10 C9 C8 119.8(2)
C10 C9 Cl1 119.49(17)
C8 C9 Cl1 120.68(17)
N1 C10 C9 121.9(2)
N1 C10 H10 115.8(15)
C9 C10 H10 122.3(15)
N1 C11 C7 121.10(19)
N1 C11 C12 114.63(18)
C7 C11 C12 124.27(18)
C13 C12 C16 116.6(2)
C13 C12 C11 119.21(19)
C16 C12 C11 124.2(2)
N2 C13 C12 124.6(2)
N2 C13 H13 116.3(15)
C12 C13 H13 119.1(15)
N2 C14 C15 121.5(2)
N2 C14 C17 117.0(2)
C15 C14 C17 121.4(2)
C14 C15 C16 120.0(2)
C14 C15 H15 119.3(17)
C16 C15 H15 120.6(17)
C15 C16 C12 119.4(2)
C15 C16 H16 119.8(16)
C12 C16 H16 120.8(16)
C14 C17 H17A 109.5
C14 C17 H17B 109.5
H17A C17 H17B 109.5
C14 C17 H17C 109.5
H17A C17 H17C 109.5
H17B C17 H17C 109.5
S1 C18 H18A 109.5
S1 C18 H18B 109.5
H18A C18 H18B 109.5
S1 C18 H18C 109.5
H18A C18 H18C 109.5
H18B C18 H18C 109.5
C10 N1 C11 119.70(18)
C13 N2 C14 117.8(2)
O2 S1 O1 118.32(12)
O2 S1 C18 108.49(14)
O1 S1 C18 107.81(13)
O2 S1 C1 108.86(11)
O1 S1 C1 108.03(10)
C18 S1 C1 104.46(11)

loop_
_geom_bond_atom_site_label_1
_geom_bond_atom_site_label_2
_geom_bond_distance
C1 C2 1.384(3)
C1 C6 1.388(3)
C1 S1 1.770(2)
C2 C3 1.388(3)
C2 H2 0.9300
C3 C4 1.392(3)
C3 H3 0.9300
C4 C5 1.394(3)
C4 C7 1.494(3)
C5 C6 1.385(3)
C5 H5 0.9300
C6 H6 0.9300
C7 C8 1.388(3)
C7 C11 1.408(3)
C8 C9 1.382(3)
C8 H8 0.98(3)
C9 C10 1.376(3)
C9 Cl1 1.735(2)
C10 N1 1.331(3)
C10 H10 0.99(2)
C11 N1 1.354(3)
C11 C12 1.486(3)
C12 C13 1.381(3)
C12 C16 1.395(3)
C13 N2 1.337(3)
C13 H13 0.93(2)
C14 N2 1.346(3)
C14 C15 1.375(4)
C14 C17 1.500(3)
C15 C16 1.380(3)
C15 H15 0.94(3)
C16 H16 0.95(3)
C17 H17A 0.9600
C17 H17B 0.9600
C17 H17C 0.9600
C18 S1 1.756(3)
C18 H18A 0.9600
C18 H18B 0.9600
C18 H18C 0.9600
O1 S1 1.4322(18)
O2 S1 1.4242(19)

loop_
_geom_torsion_atom_site_label_1
_geom_torsion_atom_site_label_2
_geom_torsion_atom_site_label_3
_geom_torsion_atom_site_label_4
_geom_torsion
C6 C1 C2 C3 -0.3(3)
S1 C1 C2 C3 178.92(17)
C1 C2 C3 C4 -0.2(3)
C2 C3 C4 C5 0.1(3)
C2 C3 C4 C7 -178.0(2)
C3 C4 C5 C6 0.6(3)
C7 C4 C5 C6 178.5(2)
C4 C5 C6 C1 -1.0(3)
C2 C1 C6 C5 0.9(3)
S1 C1 C6 C5 -178.31(16)
C3 C4 C7 C8 53.8(3)
C5 C4 C7 C8 -124.2(2)
C3 C4 C7 C11 -127.9(2)
C5 C4 C7 C11 54.2(3)
C11 C7 C8 C9 -1.8(3)
C4 C7 C8 C9 176.6(2)
C7 C8 C9 C10 -0.6(3)
C7 C8 C9 Cl1 -179.35(17)
C8 C9 C10 N1 2.1(4)
Cl1 C9 C10 N1 -179.09(17)
C8 C7 C11 N1 2.8(3)
C4 C7 C11 N1 -175.5(2)
C8 C7 C11 C12 -177.0(2)
C4 C7 C11 C12 4.7(3)
N1 C11 C12 C13 28.1(3)
C7 C11 C12 C13 -152.0(2)
N1 C11 C12 C16 -151.0(2)
C7 C11 C12 C16 28.9(3)
C16 C12 C13 N2 0.8(3)
C11 C12 C13 N2 -178.4(2)
N2 C14 C15 C16 1.9(4)
C17 C14 C15 C16 -176.4(2)
C14 C15 C16 C12 -2.8(3)
C13 C12 C16 C15 1.5(3)
C11 C12 C16 C15 -179.4(2)
C9 C10 N1 C11 -1.1(3)
C7 C11 N1 C10 -1.4(3)
C12 C11 N1 C10 178.44(19)
C12 C13 N2 C14 -1.7(3)
C15 C14 N2 C13 0.3(3)
C17 C14 N2 C13 178.7(2)
C2 C1 S1 O2 139.24(19)
C6 C1 S1 O2 -41.5(2)
C2 C1 S1 O1 9.6(2)
C6 C1 S1 O1 -171.19(18)
C2 C1 S1 C18 -105.0(2)
C6 C1 S1 C18 74.2(2)
